data_7052951
loop_
_publ_author_name
'Lin, Lirong'
'Fan, Weizhen'
'Chen, Shui'
'Ma, Jie'
'Hu, Wangxia'
'Lin, Yiji'
'Zhang, Hui'
'Huang, Rongbin'

_publ_section_title
;
 Photochromism of (E)-4-phenyl-1-(pyridine-2-ylmethylene)semicarbazide
;
_journal_issue 12
_journal_name_full 'New Journal of Chemistry'
_journal_page_first 2562
_journal_paper_doi 10.1039/c2nj40468k
_journal_volume 36
_journal_year 2012
_chemical_formula_moiety '2(C13H12N4O), C3H6O'
_chemical_formula_sum 'C29 H30 N8 O3'
_chemical_formula_weight 538.61
_chemical_name_systematic
;
?
;
_space_group_IT_number 60
_symmetry_cell_setting orthorhombic
_symmetry_space_group_name_Hall '-P 2n 2ab'
_symmetry_space_group_name_H-M 'P b c n'
_atom_sites_solution_hydrogens geom
_atom_sites_solution_primary direct
_atom_sites_solution_secondary difmap
_audit_creation_method SHELXL-97
_cell_angle_alpha 90.00
_cell_angle_beta 90.00
_cell_angle_gamma 90.00
_cell_formula_units_Z 4
_cell_length_a 17.889(3)
_cell_length_b 8.6684(9)
_cell_length_c 18.288(2)
_cell_measurement_reflns_used 2597
_cell_measurement_temperature 153(2)
_cell_measurement_theta_max 25.5
_cell_measurement_theta_min 3.2
_cell_volume 2835.9(6)
_computing_cell_refinement 'Bruker FRAMBO'
_computing_data_collection 'Bruker FRAMBO'
_computing_data_reduction 'Bruker SAINT'
_computing_molecular_graphics 'Bruker SHELXTL'
_computing_publication_material 'Bruker SHELXTL'
_computing_structure_refinement 'SHELXL-97 (Sheldrick, 1997)'
_computing_structure_solution 'SHELXS-97 (Sheldrick, 1990)'
_diffrn_ambient_temperature 153(2)
_diffrn_measured_fraction_theta_full 0.979
_diffrn_measured_fraction_theta_max 0.979
_diffrn_measurement_device_type 'multiwire proportional'
_diffrn_measurement_method 'phi and omega scans'
_diffrn_radiation_monochromator graphite
_diffrn_radiation_source 'fine-focus sealed tube'
_diffrn_radiation_type MoK\a
_diffrn_radiation_wavelength 0.71073
_diffrn_reflns_av_R_equivalents 0.0381
_diffrn_reflns_av_sigmaI/netI 0.0320
_diffrn_reflns_limit_h_max 13
_diffrn_reflns_limit_h_min -21
_diffrn_reflns_limit_k_max 10
_diffrn_reflns_limit_k_min -9
_diffrn_reflns_limit_l_max 22
_diffrn_reflns_limit_l_min -22
_diffrn_reflns_number 12064
_diffrn_reflns_theta_full 25.50
_diffrn_reflns_theta_max 25.50
_diffrn_reflns_theta_min 3.19
_exptl_absorpt_coefficient_mu 0.086
_exptl_absorpt_correction_T_max 0.9932
_exptl_absorpt_correction_T_min 0.9773
_exptl_absorpt_correction_type multi-scan
_exptl_absorpt_process_details 'SADABS (Sheldrick, 1996)'
_exptl_crystal_density_diffrn 1.262
_exptl_crystal_density_method 'not measured'
_exptl_crystal_F_000 1136
_exptl_crystal_size_max 0.27
_exptl_crystal_size_mid 0.27
_exptl_crystal_size_min 0.08
_refine_diff_density_max 0.770
_refine_diff_density_min -0.269
_refine_diff_density_rms 0.047
_refine_ls_extinction_method none
_refine_ls_goodness_of_fit_ref 1.073
_refine_ls_hydrogen_treatment constr
_refine_ls_matrix_type full
_refine_ls_number_parameters 183
_refine_ls_number_reflns 2597
_refine_ls_number_restraints 6
_refine_ls_restrained_S_all 1.117
_refine_ls_R_factor_all 0.1005
_refine_ls_R_factor_gt 0.0759
_refine_ls_shift/su_max 0.000
_refine_ls_shift/su_mean 0.000
_refine_ls_structure_factor_coef Fsqd
_refine_ls_weighting_details 'calc w=1/[\s^2^(Fo^2^)+(0.1223P)^2^+0.9673P] where P=(Fo^2^+2Fc^2^)/3'
_refine_ls_weighting_scheme calc
_refine_ls_wR_factor_gt 0.2082
_refine_ls_wR_factor_ref 0.2268
_reflns_number_gt 1899
_reflns_number_total 2597
_reflns_threshold_expression >2sigma(I)
_cod_data_source_file c2nj40468k.txt
_cod_data_source_block p_crystal_in_acetone
_cod_original_sg_symbol_Hall -p2n2ab
_cod_original_sg_symbol_H-M Pbcn
_cod_database_code 7052951

loop_
_symmetry_equiv_pos_as_xyz
'x, y, z'
'-x+1/2, -y+1/2, z+1/2'
'-x, y, -z+1/2'
'x+1/2, -y+1/2, -z'
'-x, -y, -z'
'x-1/2, y-1/2, -z-1/2'
'x, -y, z-1/2'
'-x-1/2, y-1/2, z'

loop_
_atom_site_label
_atom_site_type_symbol
_atom_site_fract_x
_atom_site_fract_y
_atom_site_fract_z
_atom_site_U_iso_or_equiv
_atom_site_adp_type
_atom_site_occupancy
_atom_site_symmetry_multiplicity
_atom_site_calc_flag
_atom_site_refinement_flags
C1 C 0.87597(16) 0.3646(3) 0.30121(14) 0.0475(7) Uani 1 1 d .
C2 C 0.8198(2) 0.4632(4) 0.32325(18) 0.0707(10) Uani 1 1 d .
H2 H 0.8191 0.4999 0.3710 0.085 Uiso 1 1 calc R
C3 C 0.7652(3) 0.5075(5) 0.2752(2) 0.0865(13) Uani 1 1 d .
H3 H 0.7278 0.5746 0.2906 0.104 Uiso 1 1 calc R
C4 C 0.7650(2) 0.4534(4) 0.2041(2) 0.0756(10) Uani 1 1 d .
H4 H 0.7280 0.4845 0.1715 0.091 Uiso 1 1 calc R
C5 C 0.8192(2) 0.3547(4) 0.18249(18) 0.0703(10) Uani 1 1 d .
H5 H 0.8187 0.3164 0.1350 0.084 Uiso 1 1 calc R
C6 C 0.87584(18) 0.3092(3) 0.23027(16) 0.0567(8) Uani 1 1 d .
H6 H 0.9132 0.2423 0.2146 0.068 Uiso 1 1 calc R
C7 C 0.96082(17) 0.3958(3) 0.40581(15) 0.0504(7) Uani 1 1 d .
C8 C 1.08727(18) 0.1290(3) 0.47907(15) 0.0520(7) Uani 1 1 d .
H8 H 1.1034 0.1930 0.5167 0.062 Uiso 1 1 calc R
C9 C 1.11827(17) -0.0271(3) 0.47383(15) 0.0493(7) Uani 1 1 d .
C10 C 1.0933(2) -0.1327(4) 0.42353(17) 0.0645(9) Uani 1 1 d .
H10 H 1.0548 -0.1073 0.3916 0.077 Uiso 1 1 calc R
C11 C 1.1256(3) -0.2759(4) 0.4208(2) 0.0792(11) Uani 1 1 d .
H11 H 1.1102 -0.3479 0.3863 0.095 Uiso 1 1 calc R
C12 C 1.1807(2) -0.3111(4) 0.4698(2) 0.0782(11) Uani 1 1 d .
H12 H 1.2031 -0.4078 0.4695 0.094 Uiso 1 1 calc R
C13 C 1.2021(2) -0.2019(4) 0.5189(2) 0.0758(11) Uani 1 1 d .
H13 H 1.2395 -0.2270 0.5521 0.091 Uiso 1 1 calc R
C14 C 0.9345(6) 0.8096(10) 0.2853(5) 0.186(3) Uani 1 1 d U
H14A H 0.9117 0.8779 0.3201 0.280 Uiso 1 1 calc R
H14B H 0.9514 0.7182 0.3099 0.280 Uiso 1 1 calc R
H14C H 0.8986 0.7822 0.2485 0.280 Uiso 1 1 calc R
C15 C 1.0000 0.8891(7) 0.2500 0.100(2) Uani 1 2 d S
N1 N 0.93265(14) 0.3137(3) 0.34928(13) 0.0520(7) Uani 1 1 d .
H1 H 0.9507 0.2231 0.3420 0.062 Uiso 1 1 calc R
N2 N 1.01592(17) 0.3274(3) 0.44600(14) 0.0595(7) Uani 1 1 d .
H7 H 1.0369 0.3794 0.4804 0.071 Uiso 1 1 calc R
N3 N 1.03897(15) 0.1800(2) 0.43380(12) 0.0493(6) Uani 1 1 d .
N4 N 1.17216(17) -0.0595(3) 0.52215(15) 0.0687(8) Uani 1 1 d .
O1 O 0.94030(15) 0.5273(2) 0.42197(12) 0.0669(7) Uani 1 1 d .
O2 O 1.0000 1.0210(5) 0.2500 0.1018(14) Uani 1 2 d S

loop_
_atom_site_aniso_label
_atom_site_aniso_U_11
_atom_site_aniso_U_22
_atom_site_aniso_U_33
_atom_site_aniso_U_23
_atom_site_aniso_U_13
_atom_site_aniso_U_12
C1 0.0502(18) 0.0414(14) 0.0508(15) 0.0044(11) -0.0034(12) -0.0035(12)
C2 0.077(3) 0.072(2) 0.0627(19) -0.0154(16) -0.0144(17) 0.0242(18)
C3 0.081(3) 0.085(3) 0.093(3) -0.014(2) -0.023(2) 0.033(2)
C4 0.076(3) 0.077(2) 0.073(2) 0.0052(17) -0.0228(19) 0.0068(19)
C5 0.079(3) 0.081(2) 0.0512(17) 0.0004(16) -0.0098(17) -0.0075(19)
C6 0.059(2) 0.0594(17) 0.0519(17) -0.0033(13) 0.0037(14) -0.0019(14)
C7 0.058(2) 0.0419(14) 0.0509(16) 0.0021(12) -0.0058(13) 0.0041(13)
C8 0.0549(19) 0.0512(16) 0.0499(15) 0.0017(12) -0.0031(13) 0.0000(13)
C9 0.0452(17) 0.0530(16) 0.0496(15) 0.0102(12) 0.0055(12) 0.0008(13)
C10 0.072(2) 0.0600(18) 0.0611(18) -0.0020(15) -0.0065(16) 0.0152(16)
C11 0.092(3) 0.067(2) 0.078(2) -0.0092(18) -0.005(2) 0.022(2)
C12 0.078(3) 0.060(2) 0.097(3) 0.0159(19) 0.019(2) 0.0199(18)
C13 0.059(2) 0.073(2) 0.095(3) 0.024(2) -0.0119(19) 0.0109(18)
C14 0.197(5) 0.183(5) 0.180(5) 0.048(4) -0.035(4) -0.045(4)
C15 0.133(6) 0.063(3) 0.104(4) 0.000 -0.065(4) 0.000
N1 0.0561(16) 0.0437(12) 0.0563(14) -0.0040(10) -0.0049(11) 0.0076(11)
N2 0.075(2) 0.0474(13) 0.0559(14) -0.0032(11) -0.0147(13) 0.0073(12)
N3 0.0538(16) 0.0458(13) 0.0484(13) 0.0032(10) 0.0014(11) 0.0038(11)
N4 0.0623(19) 0.0626(17) 0.0813(18) 0.0146(14) -0.0133(14) 0.0029(13)
O1 0.0911(19) 0.0447(12) 0.0648(13) -0.0056(9) -0.0241(12) 0.0110(11)
O2 0.126(4) 0.068(2) 0.111(3) 0.000 -0.021(3) 0.000

loop_
_atom_type_symbol
_atom_type_description
_atom_type_scat_dispersion_real
_atom_type_scat_dispersion_imag
_atom_type_scat_source
C C 0.0033 0.0016 'International Tables Vol C Tables 4.2.6.8 and 6.1.1.4'
H H 0.0000 0.0000 'International Tables Vol C Tables 4.2.6.8 and 6.1.1.4'
N N 0.0061 0.0033 'International Tables Vol C Tables 4.2.6.8 and 6.1.1.4'
O O 0.0106 0.0060 'International Tables Vol C Tables 4.2.6.8 and 6.1.1.4'

loop_
_geom_angle_atom_site_label_1
_geom_angle_atom_site_label_2
_geom_angle_atom_site_label_3
_geom_angle
_geom_angle_site_symmetry_1
_geom_angle_site_symmetry_3
C2 C1 C6 119.2(3) . .
C2 C1 N1 122.3(3) . .
C6 C1 N1 118.5(3) . .
C3 C2 C1 120.4(3) . .
C3 C2 H2 119.8 . .
C1 C2 H2 119.8 . .
C2 C3 C4 120.7(4) . .
C2 C3 H3 119.6 . .
C4 C3 H3 119.6 . .
C5 C4 C3 119.1(3) . .
C5 C4 H4 120.4 . .
C3 C4 H4 120.4 . .
C4 C5 C6 121.1(3) . .
C4 C5 H5 119.4 . .
C6 C5 H5 119.4 . .
C1 C6 C5 119.4(3) . .
C1 C6 H6 120.3 . .
C5 C6 H6 120.3 . .
O1 C7 N1 124.0(3) . .
O1 C7 N2 119.2(3) . .
N1 C7 N2 116.8(2) . .
N3 C8 C9 122.3(3) . .
N3 C8 H8 118.9 . .
C9 C8 H8 118.9 . .
N4 C9 C10 122.5(3) . .
N4 C9 C8 115.1(3) . .
C10 C9 C8 122.4(3) . .
C11 C10 C9 119.4(3) . .
C11 C10 H10 120.3 . .
C9 C10 H10 120.3 . .
C12 C11 C10 118.9(4) . .
C12 C11 H11 120.6 . .
C10 C11 H11 120.6 . .
C13 C12 C11 118.7(3) . .
C13 C12 H12 120.6 . .
C11 C12 H12 120.6 . .
N4 C13 C12 123.8(3) . .
N4 C13 H13 118.1 . .
C12 C13 H13 118.1 . .
C15 C14 H14A 109.5 . .
C15 C14 H14B 109.5 . .
H14A C14 H14B 109.5 . .
C15 C14 H14C 109.5 . .
H14A C14 H14C 109.5 . .
H14B C14 H14C 109.5 . .
O2 C15 C14 117.2(4) . 3_755
O2 C15 C14 117.2(4) . .
C14 C15 C14 125.5(9) 3_755 .
C7 N1 C1 125.4(2) . .
C7 N1 H1 117.3 . .
C1 N1 H1 117.3 . .
N3 N2 C7 122.6(2) . .
N3 N2 H7 118.7 . .
C7 N2 H7 118.7 . .
C8 N3 N2 115.1(2) . .
C9 N4 C13 116.7(3) . .

loop_
_geom_bond_atom_site_label_1
_geom_bond_atom_site_label_2
_geom_bond_distance
_geom_bond_site_symmetry_2
C1 C2 1.379(4) .
C1 C6 1.383(4) .
C1 N1 1.413(4) .
C2 C3 1.369(5) .
C2 H2 0.9300 .
C3 C4 1.383(5) .
C3 H3 0.9300 .
C4 C5 1.353(5) .
C4 H4 0.9300 .
C5 C6 1.395(5) .
C5 H5 0.9300 .
C6 H6 0.9300 .
C7 O1 1.233(3) .
C7 N1 1.353(4) .
C7 N2 1.365(4) .
C8 N3 1.276(4) .
C8 C9 1.465(4) .
C8 H8 0.9300 .
C9 N4 1.338(4) .
C9 C10 1.373(4) .
C10 C11 1.370(5) .
C10 H10 0.9300 .
C11 C12 1.366(6) .
C11 H11 0.9300 .
C12 C13 1.359(6) .
C12 H12 0.9300 .
C13 N4 1.347(4) .
C13 H13 0.9300 .
C14 C15 1.505(9) .
C14 H14A 0.9600 .
C14 H14B 0.9600 .
C14 H14C 0.9600 .
C15 O2 1.143(6) .
C15 C14 1.505(9) 3_755
N1 H1 0.8600 .
N2 N3 1.360(3) .
N2 H7 0.8600 .

loop_
_geom_hbond_atom_site_label_D
_geom_hbond_atom_site_label_H
_geom_hbond_atom_site_label_A
_geom_hbond_distance_DH
_geom_hbond_distance_HA
_geom_hbond_distance_DA
_geom_hbond_angle_DHA
_geom_hbond_site_symmetry_A
C2 H2 O1 0.93 2.37 2.866(4) 112.9 .
N1 H1 N3 0.86 2.33 2.711(3) 106.8 .
C6 H6 O2 0.93 2.55 3.363(4) 145.9 1_545
N1 H1 O2 0.86 2.58 3.345(4) 148.0 1_545
